data_4335648
loop_
_publ_author_name
'Holger Braunschweig'
'Florian Hupp'
'Thomas Kramer'
'Julian Mager'

_publ_contact_author_address
; Institut fuer Anorganische Chemie
Universitaet Wuerzburg
Am Hubland
97074 Wuerzburg, Germany
;
_publ_contact_author_email H.Braunschweig@mail.uni-wuerzburg.de
_publ_contact_author_fax +49-931-3184623
_publ_contact_author_name 'Prof. Dr. Holger Braunschweig'
_publ_contact_author_phone +49-931-3185260
_publ_section_title
;
 Structure and Reactivity of Distanna[2]metallocenophanes of Ruthenium and
 Osmium
;
_journal_name_full 'Inorganic Chemistry'
_journal_page_first 9060
_journal_page_last 9065
_journal_paper_doi 10.1021/ic4012247
_journal_volume 52
_journal_year 2013
_chemical_formula_moiety 'C38 H62 Li4 N6 Ru2'
_chemical_formula_sum 'C38 H62 Li4 N6 Ru2'
_chemical_formula_weight 832.84
_chemical_name_common
;
?
;
_chemical_name_systematic
; 
?
;
_space_group_IT_number 14
_symmetry_cell_setting monoclinic
_symmetry_space_group_name_Hall '-P 2ybc'
_symmetry_space_group_name_H-M 'P 1 21/c 1'
_atom_sites_solution_hydrogens geom
_atom_sites_solution_primary direct
_atom_sites_solution_secondary difmap
_audit_creation_method SHELXL-97
_cell_angle_alpha 90.00
_cell_angle_beta 100.259(2)
_cell_angle_gamma 90.00
_cell_formula_units_Z 2
_cell_length_a 8.5778(5)
_cell_length_b 17.2387(9)
_cell_length_c 14.0546(8)
_cell_measurement_reflns_used 9956
_cell_measurement_temperature 193(2)
_cell_measurement_theta_max 26.73
_cell_measurement_theta_min 2.41
_cell_volume 2045.0(2)
_computing_cell_refinement 'Saint+ ver. 7.68A (Bruker AXS)'
_computing_data_collection 'APEX2 ver. 2010.3 (Bruker AXS)'
_computing_data_reduction 'Saint+ ver. 7.68A (Bruker AXS)'
_computing_molecular_graphics 'XP ver. 5.1 (Bruker AXS, 1998)'
_computing_publication_material 'SHELXL-97 (Sheldrick, 2008)'
_computing_structure_refinement 'SHELXL-97 (Sheldrick, 2008)'
_computing_structure_solution 'SHELXS-97 (Sheldrick, 2008)'
_diffrn_ambient_temperature 193(2)
_diffrn_detector_area_resol_mean 8.333
_diffrn_measured_fraction_theta_full 1.000
_diffrn_measured_fraction_theta_max 1.000
_diffrn_measurement_device_type 'Bruker X8-APEX II'
_diffrn_measurement_method '\f and \w scans'
_diffrn_radiation_monochromator 'multi-layer mirror'
_diffrn_radiation_source 'rotating anode'
_diffrn_radiation_type MoK\a
_diffrn_radiation_wavelength 0.71073
_diffrn_reflns_av_R_equivalents 0.0310
_diffrn_reflns_av_sigmaI/netI 0.0202
_diffrn_reflns_limit_h_max 10
_diffrn_reflns_limit_h_min -10
_diffrn_reflns_limit_k_max 21
_diffrn_reflns_limit_k_min -19
_diffrn_reflns_limit_l_max 17
_diffrn_reflns_limit_l_min -17
_diffrn_reflns_number 23362
_diffrn_reflns_theta_full 26.00
_diffrn_reflns_theta_max 26.37
_diffrn_reflns_theta_min 1.89
_exptl_absorpt_coefficient_mu 0.771
_exptl_absorpt_correction_T_max 0.7454
_exptl_absorpt_correction_T_min 0.6176
_exptl_absorpt_correction_type multi-scan
_exptl_absorpt_process_details 'Sadabs 2008/1 (Bruker 2008)'
_exptl_crystal_colour colourless
_exptl_crystal_density_diffrn 1.353
_exptl_crystal_description block
_exptl_crystal_F_000 864
_exptl_crystal_size_max 0.26
_exptl_crystal_size_mid 0.18
_exptl_crystal_size_min 0.13
_refine_diff_density_max 0.273
_refine_diff_density_min -0.250
_refine_diff_density_rms 0.043
_refine_ls_extinction_method none
_refine_ls_goodness_of_fit_ref 1.057
_refine_ls_hydrogen_treatment constr
_refine_ls_matrix_type full
_refine_ls_number_parameters 231
_refine_ls_number_reflns 4176
_refine_ls_number_restraints 145
_refine_ls_restrained_S_all 1.039
_refine_ls_R_factor_all 0.0205
_refine_ls_R_factor_gt 0.0176
_refine_ls_shift/su_max 0.004
_refine_ls_shift/su_mean 0.000
_refine_ls_structure_factor_coef Fsqd
_refine_ls_weighting_details 'calc w=1/[\s^2^(Fo^2^)+(0.0173P)^2^+0.8112P] where P=(Fo^2^+2Fc^2^)/3'
_refine_ls_weighting_scheme calc
_refine_ls_wR_factor_gt 0.0441
_refine_ls_wR_factor_ref 0.0460
_reflns_number_gt 3811
_reflns_number_total 4176
_reflns_threshold_expression >2sigma(I)
_cod_data_source_file ic4012247_si_001_2.cif
_cod_data_source_block 7
_cod_database_code 4335648

loop_
_symmetry_equiv_pos_as_xyz
'x, y, z'
'-x, y+1/2, -z+1/2'
'-x, -y, -z'
'x, -y-1/2, z-1/2'

loop_
_atom_site_label
_atom_site_type_symbol
_atom_site_fract_x
_atom_site_fract_y
_atom_site_fract_z
_atom_site_U_iso_or_equiv
_atom_site_adp_type
_atom_site_occupancy
_atom_site_symmetry_multiplicity
_atom_site_calc_flag
_atom_site_refinement_flags
Ru1 Ru 0.297485(13) 0.406894(6) 0.120422(8) 0.02229(5) Uani 1 1 d U
Li1 Li 0.1288(3) 0.60171(14) 0.26496(17) 0.0251(5) Uani 1 1 d U
C1 C 0.47209(19) 0.42464(9) 0.25096(12) 0.0336(4) Uani 1 1 d U
H1 H 0.5807 0.4112 0.2562 0.040 Uiso 1 1 calc R
N1 N -0.09216(15) 0.60818(7) 0.31565(9) 0.0282(3) Uani 1 1 d U
C2 C 0.20735(19) 0.42068(9) 0.25516(11) 0.0291(3) Uani 1 1 d U
H2 H 0.1074 0.4017 0.2650 0.035 Uiso 1 1 calc R
Li2 Li -0.0664(3) 0.48847(15) -0.08371(18) 0.0324(6) Uani 1 1 d U
N2 N 0.23522(15) 0.61757(7) 0.41273(9) 0.0265(3) Uani 1 1 d U
C3 C 0.23268(17) 0.49778(8) 0.21980(10) 0.0246(3) Uani 1 1 d U
N3 N 0.22201(14) 0.71140(7) 0.23805(9) 0.0265(3) Uani 1 1 d U
C4 C 0.40146(17) 0.49710(9) 0.21874(11) 0.0284(3) Uani 1 1 d U
H4 H 0.4581 0.5398 0.1990 0.034 Uiso 1 1 calc R
C5 C 0.3505(2) 0.37655(9) 0.27355(11) 0.0339(4) Uani 1 1 d U
H5 H 0.3618 0.3247 0.2966 0.041 Uiso 1 1 calc R
C6 C 0.14096(19) 0.34516(9) 0.00619(11) 0.0310(3) Uani 1 1 d U
H6 H 0.0488 0.3181 0.0164 0.037 Uiso 1 1 calc R
C7 C 0.14131(19) 0.42532(9) -0.02411(11) 0.0295(3) Uani 1 1 d U
C8 C 0.30649(19) 0.43793(10) -0.02816(11) 0.0324(3) Uani 1 1 d U
H8 H 0.3485 0.4858 -0.0457 0.039 Uiso 1 1 calc R
C9 C 0.39926(19) 0.36962(10) -0.00257(11) 0.0350(4) Uani 1 1 d U
H9 H 0.5101 0.3644 -0.0005 0.042 Uiso 1 1 calc R
C10 C 0.2950(2) 0.31139(9) 0.01904(11) 0.0340(4) Uani 1 1 d U
H10 H 0.3223 0.2596 0.0384 0.041 Uiso 1 1 calc R
C11 C -0.05102(19) 0.63311(10) 0.41678(11) 0.0348(4) Uani 1 1 d U
H11A H -0.1347 0.6156 0.4521 0.042 Uiso 1 1 calc R
H11B H -0.0479 0.6905 0.4191 0.042 Uiso 1 1 calc R
C12 C 0.1072(2) 0.60164(10) 0.46718(11) 0.0348(4) Uani 1 1 d U
H12A H 0.1343 0.6253 0.5322 0.042 Uiso 1 1 calc R
H12B H 0.0982 0.5449 0.4757 0.042 Uiso 1 1 calc R
C13 C 0.28231(19) 0.69943(9) 0.41603(11) 0.0307(3) Uani 1 1 d U
H13A H 0.3658 0.7086 0.4733 0.037 Uiso 1 1 calc R
H13B H 0.1901 0.7324 0.4222 0.037 Uiso 1 1 calc R
C14 C 0.34406(18) 0.72145(9) 0.32497(11) 0.0313(3) Uani 1 1 d U
H14A H 0.3792 0.7762 0.3296 0.038 Uiso 1 1 calc R
H14B H 0.4369 0.6887 0.3194 0.038 Uiso 1 1 calc R
C21 C -0.2231(2) 0.65562(11) 0.26483(14) 0.0434(4) Uani 1 1 d U
H21A H -0.3189 0.6454 0.2918 0.065 Uiso 1 1 calc R
H21B H -0.2426 0.6425 0.1959 0.065 Uiso 1 1 calc R
H21C H -0.1953 0.7107 0.2729 0.065 Uiso 1 1 calc R
C22 C 0.3712(2) 0.56753(11) 0.44878(12) 0.0415(4) Uani 1 1 d U
H22A H 0.3391 0.5130 0.4404 0.062 Uiso 1 1 calc R
H22B H 0.4089 0.5781 0.5175 0.062 Uiso 1 1 calc R
H22C H 0.4564 0.5780 0.4125 0.062 Uiso 1 1 calc R
C23 C 0.2968(2) 0.70853(11) 0.15231(12) 0.0390(4) Uani 1 1 d U
H23A H 0.3731 0.6657 0.1587 0.058 Uiso 1 1 calc R
H23B H 0.3519 0.7576 0.1461 0.058 Uiso 1 1 calc R
H23C H 0.2155 0.7004 0.0947 0.058 Uiso 1 1 calc R
C24 C 0.1078(2) 0.77522(10) 0.22722(14) 0.0418(4) Uani 1 1 d U
H24A H 0.0257 0.7660 0.1703 0.063 Uiso 1 1 calc R
H24B H 0.1624 0.8241 0.2191 0.063 Uiso 1 1 calc R
H24C H 0.0588 0.7784 0.2850 0.063 Uiso 1 1 calc R
C25 C -0.1410(2) 0.52657(10) 0.30877(13) 0.0393(4) Uani 1 1 d U
H25A H -0.1722 0.5121 0.2406 0.059 Uiso 1 1 calc R
H25B H -0.2309 0.5192 0.3421 0.059 Uiso 1 1 calc R
H25C H -0.0524 0.4939 0.3390 0.059 Uiso 1 1 calc R

loop_
_atom_site_aniso_label
_atom_site_aniso_U_11
_atom_site_aniso_U_22
_atom_site_aniso_U_33
_atom_site_aniso_U_23
_atom_site_aniso_U_13
_atom_site_aniso_U_12
Ru1 0.02013(7) 0.02011(7) 0.02500(7) -0.00353(4) -0.00038(5) 0.00301(4)
Li1 0.0266(12) 0.0242(12) 0.0250(12) -0.0019(9) 0.0059(10) -0.0004(9)
C1 0.0272(8) 0.0331(8) 0.0352(8) -0.0103(7) -0.0089(7) 0.0072(6)
N1 0.0235(6) 0.0315(7) 0.0302(7) -0.0035(5) 0.0064(5) -0.0011(5)
C2 0.0330(8) 0.0285(8) 0.0254(7) -0.0025(6) 0.0039(6) -0.0023(6)
Li2 0.0322(14) 0.0327(14) 0.0290(13) -0.0051(11) -0.0036(11) 0.0104(11)
N2 0.0272(6) 0.0297(6) 0.0218(6) 0.0006(5) 0.0025(5) 0.0015(5)
C3 0.0260(7) 0.0236(7) 0.0227(7) -0.0057(5) 0.0005(6) 0.0012(6)
N3 0.0275(6) 0.0269(6) 0.0251(6) 0.0018(5) 0.0045(5) -0.0004(5)
C4 0.0249(7) 0.0254(7) 0.0330(8) -0.0083(6) -0.0001(6) -0.0016(6)
C5 0.0444(10) 0.0259(8) 0.0273(8) -0.0008(6) -0.0048(7) 0.0058(7)
C6 0.0296(8) 0.0301(8) 0.0303(8) -0.0079(6) -0.0026(6) 0.0000(6)
C7 0.0317(8) 0.0310(8) 0.0237(7) -0.0052(6) -0.0007(6) 0.0073(6)
C8 0.0354(9) 0.0342(8) 0.0276(8) -0.0025(6) 0.0056(7) 0.0034(7)
C9 0.0283(8) 0.0457(10) 0.0302(8) -0.0083(7) 0.0034(7) 0.0108(7)
C10 0.0386(9) 0.0269(8) 0.0326(8) -0.0090(6) -0.0041(7) 0.0102(7)
C11 0.0321(8) 0.0431(9) 0.0325(8) -0.0081(7) 0.0147(7) -0.0054(7)
C12 0.0390(9) 0.0437(10) 0.0223(7) 0.0010(6) 0.0073(7) -0.0072(7)
C13 0.0315(8) 0.0347(8) 0.0254(7) -0.0069(6) 0.0034(6) -0.0049(6)
C14 0.0284(8) 0.0348(8) 0.0302(8) -0.0017(6) 0.0038(6) -0.0073(6)
C21 0.0283(9) 0.0511(11) 0.0504(11) -0.0027(8) 0.0055(8) 0.0085(8)
C22 0.0409(10) 0.0496(10) 0.0304(8) 0.0037(8) -0.0035(7) 0.0136(8)
C23 0.0448(10) 0.0459(10) 0.0278(8) 0.0048(7) 0.0109(7) -0.0044(8)
C24 0.0400(10) 0.0335(9) 0.0520(11) 0.0105(8) 0.0081(8) 0.0069(7)
C25 0.0371(9) 0.0389(9) 0.0434(10) -0.0050(7) 0.0110(8) -0.0109(7)

loop_
_atom_type_symbol
_atom_type_description
_atom_type_scat_dispersion_real
_atom_type_scat_dispersion_imag
_atom_type_scat_source
C C 0.0033 0.0016 'International Tables Vol C Tables 4.2.6.8 and 6.1.1.4'
H H 0.0000 0.0000 'International Tables Vol C Tables 4.2.6.8 and 6.1.1.4'
Li Li -0.0003 0.0001 'International Tables Vol C Tables 4.2.6.8 and 6.1.1.4'
N N 0.0061 0.0033 'International Tables Vol C Tables 4.2.6.8 and 6.1.1.4'
Ru Ru -1.2594 0.8363 'International Tables Vol C Tables 4.2.6.8 and 6.1.1.4'

loop_
_geom_angle_atom_site_label_1
_geom_angle_atom_site_label_2
_geom_angle_atom_site_label_3
_geom_angle
_geom_angle_site_symmetry_1
_geom_angle_site_symmetry_3
C4 Ru1 C9 122.91(6) . .
C4 Ru1 C8 110.85(6) . .
C9 Ru1 C8 38.51(6) . .
C4 Ru1 C1 38.40(6) . .
C9 Ru1 C1 113.57(6) . .
C8 Ru1 C1 129.81(7) . .
C4 Ru1 C10 156.49(6) . .
C9 Ru1 C10 37.97(6) . .
C8 Ru1 C10 63.52(6) . .
C1 Ru1 C10 125.76(6) . .
C4 Ru1 C6 162.07(6) . .
C9 Ru1 C6 63.29(6) . .
C8 Ru1 C6 62.24(6) . .
C1 Ru1 C6 158.83(6) . .
C10 Ru1 C6 38.23(6) . .
C4 Ru1 C2 62.43(6) . .
C9 Ru1 C2 168.34(6) . .
C8 Ru1 C2 152.50(6) . .
C1 Ru1 C2 63.22(6) . .
C10 Ru1 C2 133.42(6) . .
C6 Ru1 C2 115.19(6) . .
C4 Ru1 C5 63.44(6) . .
C9 Ru1 C5 132.24(6) . .
C8 Ru1 C5 166.15(6) . .
C1 Ru1 C5 37.82(6) . .
C10 Ru1 C5 116.14(6) . .
C6 Ru1 C5 127.05(6) . .
C2 Ru1 C5 38.21(6) . .
C4 Ru1 C3 38.47(5) . .
C9 Ru1 C3 152.45(6) . .
C8 Ru1 C3 118.96(6) . .
C1 Ru1 C3 65.44(6) . .
C10 Ru1 C3 165.00(6) . .
C6 Ru1 C3 127.89(5) . .
C2 Ru1 C3 38.28(5) . .
C5 Ru1 C3 65.36(5) . .
C4 Ru1 C7 125.94(6) . .
C9 Ru1 C7 65.24(6) . .
C8 Ru1 C7 38.12(6) . .
C1 Ru1 C7 162.39(6) . .
C10 Ru1 C7 65.18(6) . .
C6 Ru1 C7 38.10(6) . .
C2 Ru1 C7 121.51(6) . .
C5 Ru1 C7 155.65(6) . .
C3 Ru1 C7 106.94(5) . .
C4 Ru1 Li2 81.07(7) . 3_565
C9 Ru1 Li2 115.98(7) . 3_565
C8 Ru1 Li2 78.42(7) . 3_565
C1 Ru1 Li2 116.47(7) . 3_565
C10 Ru1 Li2 117.77(7) . 3_565
C6 Ru1 Li2 81.27(7) . 3_565
C2 Ru1 Li2 74.20(7) . 3_565
C5 Ru1 Li2 111.77(7) . 3_565
C3 Ru1 Li2 52.14(7) . 3_565
C7 Ru1 Li2 54.95(7) . 3_565
N3 Li1 N2 87.12(10) . .
N3 Li1 N1 113.45(12) . .
N2 Li1 N1 85.41(10) . .
N3 Li1 C3 120.26(12) . .
N2 Li1 C3 105.48(12) . .
N1 Li1 C3 125.44(12) . .
N3 Li1 Li2 109.47(11) . 3_565
N2 Li1 Li2 152.73(12) . 3_565
N1 Li1 Li2 106.20(11) . 3_565
C3 Li1 Li2 47.63(8) . 3_565
C5 C1 C4 107.26(14) . .
C5 C1 Ru1 71.44(9) . .
C4 C1 Ru1 70.45(8) . .
C5 C1 H1 126.4 . .
C4 C1 H1 126.4 . .
Ru1 C1 H1 123.4 . .
C25 N1 C11 111.21(13) . .
C25 N1 C21 108.52(13) . .
C11 N1 C21 109.84(13) . .
C25 N1 Li1 100.79(11) . .
C11 N1 Li1 105.25(11) . .
C21 N1 Li1 120.85(12) . .
C5 C2 C3 111.96(14) . .
C5 C2 Ru1 70.91(9) . .
C3 C2 Ru1 72.79(8) . .
C5 C2 H2 124.0 . .
C3 C2 H2 124.0 . .
Ru1 C2 H2 123.8 . .
C7 Li2 C3 140.36(14) . 3_565
C7 Li2 C7 112.62(12) . 3_565
C3 Li2 C7 106.96(11) 3_565 3_565
C7 Li2 Li2 59.54(11) . 3_565
C3 Li2 Li2 159.96(18) 3_565 3_565
C7 Li2 Li2 53.09(10) 3_565 3_565
C7 Li2 Ru1 164.85(13) . 3_565
C3 Li2 Ru1 53.80(7) 3_565 3_565
C7 Li2 Ru1 53.31(6) 3_565 3_565
Li2 Li2 Ru1 106.16(14) 3_565 3_565
C7 Li2 Li1 94.63(11) . 3_565
C3 Li2 Li1 46.52(8) 3_565 3_565
C7 Li2 Li1 151.92(13) 3_565 3_565
Li2 Li2 Li1 153.36(17) 3_565 3_565
Ru1 Li2 Li1 100.10(9) 3_565 3_565
C13 N2 C22 110.95(13) . .
C13 N2 C12 112.95(12) . .
C22 N2 C12 109.38(13) . .
C13 N2 Li1 102.82(11) . .
C22 N2 Li1 115.92(12) . .
C12 N2 Li1 104.65(12) . .
C2 C3 C4 101.95(13) . .
C2 C3 Li1 124.66(12) . .
C4 C3 Li1 118.50(12) . .
C2 C3 Li2 106.58(12) . 3_565
C4 C3 Li2 119.27(12) . 3_565
Li1 C3 Li2 85.86(11) . 3_565
C2 C3 Ru1 68.92(8) . .
C4 C3 Ru1 68.16(8) . .
Li1 C3 Ru1 158.87(10) . .
Li2 C3 Ru1 74.05(8) 3_565 .
C23 N3 C24 108.88(13) . .
C23 N3 C14 109.65(12) . .
C24 N3 C14 111.24(13) . .
C23 N3 Li1 110.64(12) . .
C24 N3 Li1 115.08(12) . .
C14 N3 Li1 101.11(11) . .
C1 C4 C3 111.84(14) . .
C1 C4 Ru1 71.15(8) . .
C3 C4 Ru1 73.37(8) . .
C1 C4 H4 124.1 . .
C3 C4 H4 124.1 . .
Ru1 C4 H4 122.9 . .
C1 C5 C2 106.99(14) . .
C1 C5 Ru1 70.74(9) . .
C2 C5 Ru1 70.88(9) . .
C1 C5 H5 126.5 . .
C2 C5 H5 126.5 . .
Ru1 C5 H5 123.5 . .
C10 C6 C7 112.15(14) . .
C10 C6 Ru1 70.76(9) . .
C7 C6 Ru1 73.55(9) . .
C10 C6 H6 123.9 . .
C7 C6 H6 123.9 . .
Ru1 C6 H6 123.3 . .
C8 C7 C6 102.06(13) . .
C8 C7 Li2 131.74(14) . .
C6 C7 Li2 124.00(14) . .
C8 C7 Ru1 68.04(8) . .
C6 C7 Ru1 68.35(8) . .
Li2 C7 Ru1 138.62(10) . .
C8 C7 Li2 108.70(12) . 3_565
C6 C7 Li2 114.14(12) . 3_565
Li2 C7 Li2 67.38(12) . 3_565
Ru1 C7 Li2 71.74(8) . 3_565
C9 C8 C7 111.82(15) . .
C9 C8 Ru1 70.66(9) . .
C7 C8 Ru1 73.84(9) . .
C9 C8 H8 124.1 . .
C7 C8 H8 124.1 . .
Ru1 C8 H8 122.9 . .
C10 C9 C8 107.08(14) . .
C10 C9 Ru1 71.28(9) . .
C8 C9 Ru1 70.83(8) . .
C10 C9 H9 126.5 . .
C8 C9 H9 126.5 . .
Ru1 C9 H9 123.1 . .
C9 C10 C6 106.89(14) . .
C9 C10 Ru1 70.75(9) . .
C6 C10 Ru1 71.01(8) . .
C9 C10 H10 126.6 . .
C6 C10 H10 126.6 . .
Ru1 C10 H10 123.4 . .
N1 C11 C12 112.90(13) . .
N1 C11 H11A 109.0 . .
C12 C11 H11A 109.0 . .
N1 C11 H11B 109.0 . .
C12 C11 H11B 109.0 . .
H11A C11 H11B 107.8 . .
N2 C12 C11 112.29(13) . .
N2 C12 H12A 109.1 . .
C11 C12 H12A 109.1 . .
N2 C12 H12B 109.1 . .
C11 C12 H12B 109.1 . .
H12A C12 H12B 107.9 . .
N2 C13 C14 110.45(12) . .
N2 C13 H13A 109.6 . .
C14 C13 H13A 109.6 . .
N2 C13 H13B 109.6 . .
C14 C13 H13B 109.6 . .
H13A C13 H13B 108.1 . .
N3 C14 C13 111.55(12) . .
N3 C14 H14A 109.3 . .
C13 C14 H14A 109.3 . .
N3 C14 H14B 109.3 . .
C13 C14 H14B 109.3 . .
H14A C14 H14B 108.0 . .
N1 C21 H21A 109.5 . .
N1 C21 H21B 109.5 . .
H21A C21 H21B 109.5 . .
N1 C21 H21C 109.5 . .
H21A C21 H21C 109.5 . .
H21B C21 H21C 109.5 . .
N2 C22 H22A 109.5 . .
N2 C22 H22B 109.5 . .
H22A C22 H22B 109.5 . .
N2 C22 H22C 109.5 . .
H22A C22 H22C 109.5 . .
H22B C22 H22C 109.5 . .
N3 C23 H23A 109.5 . .
N3 C23 H23B 109.5 . .
H23A C23 H23B 109.5 . .
N3 C23 H23C 109.5 . .
H23A C23 H23C 109.5 . .
H23B C23 H23C 109.5 . .
N3 C24 H24A 109.5 . .
N3 C24 H24B 109.5 . .
H24A C24 H24B 109.5 . .
N3 C24 H24C 109.5 . .
H24A C24 H24C 109.5 . .
H24B C24 H24C 109.5 . .
N1 C25 H25A 109.5 . .
N1 C25 H25B 109.5 . .
H25A C25 H25B 109.5 . .
N1 C25 H25C 109.5 . .
H25A C25 H25C 109.5 . .
H25B C25 H25C 109.5 . .

loop_
_geom_bond_atom_site_label_1
_geom_bond_atom_site_label_2
_geom_bond_distance
_geom_bond_site_symmetry_2
Ru1 C4 2.1643(14) .
Ru1 C9 2.1680(15) .
Ru1 C8 2.1703(15) .
Ru1 C1 2.1735(16) .
Ru1 C10 2.1750(15) .
Ru1 C6 2.1783(15) .
Ru1 C2 2.1822(15) .
Ru1 C5 2.1826(15) .
Ru1 C3 2.2340(13) .
Ru1 C7 2.2477(15) .
Ru1 Li2 2.662(3) 3_565
Li1 N3 2.113(3) .
Li1 N2 2.132(3) .
Li1 N1 2.144(3) .
Li1 C3 2.147(3) .
Li1 Li2 2.951(3) 3_565
C1 C5 1.412(2) .
C1 C4 1.427(2) .
C1 H1 0.9500 .
N1 C25 1.466(2) .
N1 C11 1.467(2) .
N1 C21 1.468(2) .
C2 C5 1.429(2) .
C2 C3 1.449(2) .
C2 H2 0.9500 .
Li2 C7 2.128(3) .
Li2 C3 2.186(3) 3_565
Li2 C7 2.294(3) 3_565
Li2 Li2 2.457(5) 3_565
Li2 Ru1 2.662(3) 3_565
Li2 Li1 2.951(3) 3_565
N2 C13 1.4663(19) .
N2 C22 1.466(2) .
N2 C12 1.4721(19) .
C3 C4 1.451(2) .
C3 Li2 2.186(3) 3_565
N3 C23 1.4635(19) .
N3 C24 1.463(2) .
N3 C14 1.4707(19) .
C4 H4 0.9500 .
C5 H5 0.9500 .
C6 C10 1.426(2) .
C6 C7 1.446(2) .
C6 H6 0.9500 .
C7 C8 1.445(2) .
C7 Li2 2.294(3) 3_565
C8 C9 1.431(2) .
C8 H8 0.9500 .
C9 C10 1.413(2) .
C9 H9 0.9500 .
C10 H10 0.9500 .
C11 C12 1.515(2) .
C11 H11A 0.9900 .
C11 H11B 0.9900 .
C12 H12A 0.9900 .
C12 H12B 0.9900 .
C13 C14 1.518(2) .
C13 H13A 0.9900 .
C13 H13B 0.9900 .
C14 H14A 0.9900 .
C14 H14B 0.9900 .
C21 H21A 0.9800 .
C21 H21B 0.9800 .
C21 H21C 0.9800 .
C22 H22A 0.9800 .
C22 H22B 0.9800 .
C22 H22C 0.9800 .
C23 H23A 0.9800 .
C23 H23B 0.9800 .
C23 H23C 0.9800 .
C24 H24A 0.9800 .
C24 H24B 0.9800 .
C24 H24C 0.9800 .
C25 H25A 0.9800 .
C25 H25B 0.9800 .
C25 H25C 0.9800 .

loop_
_geom_torsion_atom_site_label_1
_geom_torsion_atom_site_label_2
_geom_torsion_atom_site_label_3
_geom_torsion_atom_site_label_4
_geom_torsion
_geom_torsion_site_symmetry_1
_geom_torsion_site_symmetry_4
C4 Ru1 C1 C5 116.83(13) . .
C9 Ru1 C1 C5 -129.35(10) . .
C8 Ru1 C1 C5 -170.96(9) . .
C10 Ru1 C1 C5 -87.57(11) . .
C6 Ru1 C1 C5 -52.7(2) . .
C2 Ru1 C1 C5 38.26(9) . .
C3 Ru1 C1 C5 80.86(10) . .
C7 Ru1 C1 C5 148.45(17) . .
Li2 Ru1 C1 C5 91.96(11) 3_565 .
C9 Ru1 C1 C4 113.82(10) . .
C8 Ru1 C1 C4 72.21(11) . .
C10 Ru1 C1 C4 155.60(9) . .
C6 Ru1 C1 C4 -169.57(15) . .
C2 Ru1 C1 C4 -78.58(10) . .
C5 Ru1 C1 C4 -116.83(13) . .
C3 Ru1 C1 C4 -35.98(9) . .
C7 Ru1 C1 C4 31.6(2) . .
Li2 Ru1 C1 C4 -24.87(12) 3_565 .
N3 Li1 N1 C25 169.15(13) . .
N2 Li1 N1 C25 -106.00(12) . .
C3 Li1 N1 C25 -0.25(19) . .
Li2 Li1 N1 C25 48.86(14) 3_565 .
N3 Li1 N1 C11 -75.15(15) . .
N2 Li1 N1 C11 9.70(13) . .
C3 Li1 N1 C11 115.45(16) . .
Li2 Li1 N1 C11 164.56(12) 3_565 .
N3 Li1 N1 C21 49.78(19) . .
N2 Li1 N1 C21 134.63(13) . .
C3 Li1 N1 C21 -119.62(17) . .
Li2 Li1 N1 C21 -70.51(16) 3_565 .
C4 Ru1 C2 C5 -81.24(10) . .
C9 Ru1 C2 C5 38.9(3) . .
C8 Ru1 C2 C5 -163.57(12) . .
C1 Ru1 C2 C5 -37.86(9) . .
C10 Ru1 C2 C5 77.21(12) . .
C6 Ru1 C2 C5 118.62(10) . .
C3 Ru1 C2 C5 -121.42(13) . .
C7 Ru1 C2 C5 161.59(9) . .
Li2 Ru1 C2 C5 -169.28(11) 3_565 .
C4 Ru1 C2 C3 40.18(8) . .
C9 Ru1 C2 C3 160.3(3) . .
C8 Ru1 C2 C3 -42.15(17) . .
C1 Ru1 C2 C3 83.56(9) . .
C10 Ru1 C2 C3 -161.37(9) . .
C6 Ru1 C2 C3 -119.96(9) . .
C5 Ru1 C2 C3 121.42(13) . .
C7 Ru1 C2 C3 -76.99(10) . .
Li2 Ru1 C2 C3 -47.86(10) 3_565 .
N3 Li1 N2 C13 11.21(12) . .
N1 Li1 N2 C13 -102.61(11) . .
C3 Li1 N2 C13 131.85(12) . .
Li2 Li1 N2 C13 140.3(3) 3_565 .
N3 Li1 N2 C22 -110.01(13) . .
N1 Li1 N2 C22 136.17(13) . .
C3 Li1 N2 C22 10.63(17) . .
Li2 Li1 N2 C22 19.1(3) 3_565 .
N3 Li1 N2 C12 129.43(11) . .
N1 Li1 N2 C12 15.61(12) . .
C3 Li1 N2 C12 -109.93(13) . .
Li2 Li1 N2 C12 -101.5(3) 3_565 .
C5 C2 C3 C4 -0.33(16) . .
Ru1 C2 C3 C4 -60.72(9) . .
C5 C2 C3 Li1 -138.01(14) . .
Ru1 C2 C3 Li1 161.60(13) . .
C5 C2 C3 Li2 125.44(13) . 3_565
Ru1 C2 C3 Li2 65.04(9) . 3_565
C5 C2 C3 Ru1 60.40(11) . .
N3 Li1 C3 C2 163.25(14) . .
N2 Li1 C3 C2 67.44(17) . .
N1 Li1 C3 C2 -28.0(2) . .
Li2 Li1 C3 C2 -107.32(16) 3_565 .
N3 Li1 C3 C4 31.8(2) . .
N2 Li1 C3 C4 -64.01(16) . .
N1 Li1 C3 C4 -159.47(14) . .
Li2 Li1 C3 C4 121.23(15) 3_565 .
N3 Li1 C3 Li2 -89.43(15) . 3_565
N2 Li1 C3 Li2 174.76(12) . 3_565
N1 Li1 C3 Li2 79.30(16) . 3_565
N3 Li1 C3 Ru1 -71.6(3) . .
N2 Li1 C3 Ru1 -167.4(2) . .
N1 Li1 C3 Ru1 97.2(3) . .
Li2 Li1 C3 Ru1 17.9(3) 3_565 .
C4 Ru1 C3 C2 -113.17(13) . .
C9 Ru1 C3 C2 -171.54(12) . .
C8 Ru1 C3 C2 159.26(9) . .
C1 Ru1 C3 C2 -77.26(10) . .
C10 Ru1 C3 C2 63.7(2) . .
C6 Ru1 C3 C2 83.38(11) . .
C5 Ru1 C3 C2 -35.50(9) . .
C7 Ru1 C3 C2 119.74(9) . .
Li2 Ru1 C3 C2 115.35(12) 3_565 .
C9 Ru1 C3 C4 -58.37(15) . .
C8 Ru1 C3 C4 -87.57(10) . .
C1 Ru1 C3 C4 35.91(9) . .
C10 Ru1 C3 C4 176.9(2) . .
C6 Ru1 C3 C4 -163.44(9) . .
C2 Ru1 C3 C4 113.17(13) . .
C5 Ru1 C3 C4 77.67(10) . .
C7 Ru1 C3 C4 -127.09(9) . .
Li2 Ru1 C3 C4 -131.47(12) 3_565 .
C4 Ru1 C3 Li1 112.9(3) . .
C9 Ru1 C3 Li1 54.5(3) . .
C8 Ru1 C3 Li1 25.3(3) . .
C1 Ru1 C3 Li1 148.8(3) . .
C10 Ru1 C3 Li1 -70.2(4) . .
C6 Ru1 C3 Li1 -50.5(3) . .
C2 Ru1 C3 Li1 -133.9(3) . .
C5 Ru1 C3 Li1 -169.4(3) . .
C7 Ru1 C3 Li1 -14.2(3) . .
Li2 Ru1 C3 Li1 -18.6(3) 3_565 .
C4 Ru1 C3 Li2 131.47(12) . 3_565
C9 Ru1 C3 Li2 73.10(15) . 3_565
C8 Ru1 C3 Li2 43.90(10) . 3_565
C1 Ru1 C3 Li2 167.38(10) . 3_565
C10 Ru1 C3 Li2 -51.6(2) . 3_565
C6 Ru1 C3 Li2 -31.97(11) . 3_565
C2 Ru1 C3 Li2 -115.35(12) . 3_565
C5 Ru1 C3 Li2 -150.85(10) . 3_565
C7 Ru1 C3 Li2 4.38(10) . 3_565
N2 Li1 N3 C23 134.04(12) . .
N1 Li1 N3 C23 -142.23(13) . .
C3 Li1 N3 C23 27.78(19) . .
Li2 Li1 N3 C23 -23.80(16) 3_565 .
N2 Li1 N3 C24 -102.04(13) . .
N1 Li1 N3 C24 -18.31(18) . .
C3 Li1 N3 C24 151.70(14) . .
Li2 Li1 N3 C24 100.11(14) 3_565 .
N2 Li1 N3 C14 17.93(11) . .
N1 Li1 N3 C14 101.66(14) . .
C3 Li1 N3 C14 -88.33(15) . .
Li2 Li1 N3 C14 -139.92(11) 3_565 .
C5 C1 C4 C3 0.08(18) . .
Ru1 C1 C4 C3 62.44(11) . .
C5 C1 C4 Ru1 -62.35(11) . .
C2 C3 C4 C1 0.14(16) . .
Li1 C3 C4 C1 141.08(13) . .
Li2 C3 C4 C1 -116.79(15) 3_565 .
Ru1 C3 C4 C1 -61.12(11) . .
C2 C3 C4 Ru1 61.26(9) . .
Li1 C3 C4 Ru1 -157.80(12) . .
Li2 C3 C4 Ru1 -55.68(11) 3_565 .
C9 Ru1 C4 C1 -87.16(11) . .
C8 Ru1 C4 C1 -128.49(10) . .
C10 Ru1 C4 C1 -57.19(19) . .
C6 Ru1 C4 C1 167.74(18) . .
C2 Ru1 C4 C1 80.83(10) . .
C5 Ru1 C4 C1 37.71(10) . .
C3 Ru1 C4 C1 120.81(13) . .
C7 Ru1 C4 C1 -168.70(9) . .
Li2 Ru1 C4 C1 157.60(11) 3_565 .
C9 Ru1 C4 C3 152.03(9) . .
C8 Ru1 C4 C3 110.69(9) . .
C1 Ru1 C4 C3 -120.81(13) . .
C10 Ru1 C4 C3 -178.00(13) . .
C6 Ru1 C4 C3 46.9(2) . .
C2 Ru1 C4 C3 -39.98(9) . .
C5 Ru1 C4 C3 -83.10(9) . .
C7 Ru1 C4 C3 70.48(10) . .
Li2 Ru1 C4 C3 36.79(10) 3_565 .
C4 C1 C5 C2 -0.28(17) . .
Ru1 C1 C5 C2 -61.99(10) . .
C4 C1 C5 Ru1 61.71(11) . .
C3 C2 C5 C1 0.39(17) . .
Ru1 C2 C5 C1 61.90(11) . .
C3 C2 C5 Ru1 -61.51(11) . .
C4 Ru1 C5 C1 -38.29(9) . .
C9 Ru1 C5 C1 73.21(12) . .
C8 Ru1 C5 C1 30.3(3) . .
C10 Ru1 C5 C1 115.43(10) . .
C6 Ru1 C5 C1 158.89(9) . .
C2 Ru1 C5 C1 -116.66(13) . .
C3 Ru1 C5 C1 -81.10(9) . .
C7 Ru1 C5 C1 -157.43(13) . .
Li2 Ru1 C5 C1 -105.56(11) 3_565 .
C4 Ru1 C5 C2 78.37(9) . .
C9 Ru1 C5 C2 -170.13(9) . .
C8 Ru1 C5 C2 146.9(2) . .
C1 Ru1 C5 C2 116.66(13) . .
C10 Ru1 C5 C2 -127.91(9) . .
C6 Ru1 C5 C2 -84.45(10) . .
C3 Ru1 C5 C2 35.57(9) . .
C7 Ru1 C5 C2 -40.76(18) . .
Li2 Ru1 C5 C2 11.11(12) 3_565 .
C4 Ru1 C6 C10 152.92(18) . .
C9 Ru1 C6 C10 38.07(10) . .
C8 Ru1 C6 C10 81.60(10) . .
C1 Ru1 C6 C10 -48.5(2) . .
C2 Ru1 C6 C10 -129.07(10) . .
C5 Ru1 C6 C10 -86.20(11) . .
C3 Ru1 C6 C10 -171.92(9) . .
C7 Ru1 C6 C10 121.29(14) . .
Li2 Ru1 C6 C10 163.05(11) 3_565 .
C4 Ru1 C6 C7 31.6(2) . .
C9 Ru1 C6 C7 -83.22(10) . .
C8 Ru1 C6 C7 -39.69(9) . .
C1 Ru1 C6 C7 -169.79(15) . .
C10 Ru1 C6 C7 -121.29(14) . .
C2 Ru1 C6 C7 109.64(9) . .
C5 Ru1 C6 C7 152.51(9) . .
C3 Ru1 C6 C7 66.79(11) . .
Li2 Ru1 C6 C7 41.76(10) 3_565 .
C10 C6 C7 C8 -0.34(16) . .
Ru1 C6 C7 C8 60.25(10) . .
C10 C6 C7 Li2 164.50(13) . .
Ru1 C6 C7 Li2 -134.92(13) . .
C10 C6 C7 Ru1 -60.58(11) . .
C10 C6 C7 Li2 -117.40(14) . 3_565
Ru1 C6 C7 Li2 -56.81(11) . 3_565
C3 Li2 C7 C8 81.4(3) 3_565 .
C7 Li2 C7 C8 -95.37(19) 3_565 .
Li2 Li2 C7 C8 -95.37(19) 3_565 .
Ru1 Li2 C7 C8 -75.0(6) 3_565 .
Li1 Li2 C7 C8 91.54(17) 3_565 .
C3 Li2 C7 C6 -78.6(3) 3_565 .
C7 Li2 C7 C6 104.68(16) 3_565 .
Li2 Li2 C7 C6 104.68(16) 3_565 .
Ru1 Li2 C7 C6 125.0(5) 3_565 .
Li1 Li2 C7 C6 -68.41(16) 3_565 .
C3 Li2 C7 Ru1 -173.91(15) 3_565 .
C7 Li2 C7 Ru1 9.4(2) 3_565 .
Li2 Li2 C7 Ru1 9.4(2) 3_565 .
Ru1 Li2 C7 Ru1 29.7(7) 3_565 .
Li1 Li2 C7 Ru1 -163.72(12) 3_565 .
C3 Li2 C7 Li2 176.7(3) 3_565 3_565
C7 Li2 C7 Li2 0.0 3_565 3_565
Ru1 Li2 C7 Li2 20.4(5) 3_565 3_565
Li1 Li2 C7 Li2 -173.09(18) 3_565 3_565
C4 Ru1 C7 C8 77.77(10) . .
C9 Ru1 C7 C8 -36.09(9) . .
C1 Ru1 C7 C8 54.1(2) . .
C10 Ru1 C7 C8 -78.09(10) . .
C6 Ru1 C7 C8 -113.73(13) . .
C2 Ru1 C7 C8 154.70(9) . .
C5 Ru1 C7 C8 -177.02(12) . .
C3 Ru1 C7 C8 115.58(9) . .
Li2 Ru1 C7 C8 119.81(12) 3_565 .
C4 Ru1 C7 C6 -168.50(9) . .
C9 Ru1 C7 C6 77.64(10) . .
C8 Ru1 C7 C6 113.73(13) . .
C1 Ru1 C7 C6 167.79(17) . .
C10 Ru1 C7 C6 35.64(9) . .
C2 Ru1 C7 C6 -91.57(10) . .
C5 Ru1 C7 C6 -63.29(16) . .
C3 Ru1 C7 C6 -130.69(9) . .
Li2 Ru1 C7 C6 -126.47(12) 3_565 .
C4 Ru1 C7 Li2 -51.14(19) . .
C9 Ru1 C7 Li2 -165.00(19) . .
C8 Ru1 C7 Li2 -128.9(2) . .
C1 Ru1 C7 Li2 -74.9(3) . .
C10 Ru1 C7 Li2 153.00(18) . .
C6 Ru1 C7 Li2 117.4(2) . .
C2 Ru1 C7 Li2 25.79(19) . .
C5 Ru1 C7 Li2 54.1(2) . .
C3 Ru1 C7 Li2 -13.33(18) . .
Li2 Ru1 C7 Li2 -9.1(2) 3_565 .
C4 Ru1 C7 Li2 -42.03(10) . 3_565
C9 Ru1 C7 Li2 -155.90(10) . 3_565
C8 Ru1 C7 Li2 -119.81(12) . 3_565
C1 Ru1 C7 Li2 -65.7(2) . 3_565
C10 Ru1 C7 Li2 162.10(10) . 3_565
C6 Ru1 C7 Li2 126.47(12) . 3_565
C2 Ru1 C7 Li2 34.90(10) . 3_565
C5 Ru1 C7 Li2 63.17(16) . 3_565
C3 Ru1 C7 Li2 -4.23(9) . 3_565
C6 C7 C8 C9 0.36(17) . .
Li2 C7 C8 C9 -162.75(15) . .
Ru1 C7 C8 C9 60.83(11) . .
Li2 C7 C8 C9 121.28(14) 3_565 .
C6 C7 C8 Ru1 -60.47(9) . .
Li2 C7 C8 Ru1 136.43(15) . .
Li2 C7 C8 Ru1 60.45(10) 3_565 .
C4 Ru1 C8 C9 117.07(10) . .
C1 Ru1 C8 C9 77.80(12) . .
C10 Ru1 C8 C9 -37.96(10) . .
C6 Ru1 C8 C9 -81.12(11) . .
C2 Ru1 C8 C9 -172.87(12) . .
C5 Ru1 C8 C9 54.1(3) . .
C3 Ru1 C8 C9 158.76(9) . .
C7 Ru1 C8 C9 -120.79(14) . .
Li2 Ru1 C8 C9 -167.26(12) 3_565 .
C4 Ru1 C8 C7 -122.14(9) . .
C9 Ru1 C8 C7 120.79(14) . .
C1 Ru1 C8 C7 -161.41(9) . .
C10 Ru1 C8 C7 82.82(10) . .
C6 Ru1 C8 C7 39.67(9) . .
C2 Ru1 C8 C7 -52.08(17) . .
C5 Ru1 C8 C7 174.9(2) . .
C3 Ru1 C8 C7 -80.45(10) . .
Li2 Ru1 C8 C7 -46.48(10) 3_565 .
C7 C8 C9 C10 -0.26(18) . .
Ru1 C8 C9 C10 62.47(11) . .
C7 C8 C9 Ru1 -62.73(11) . .
C4 Ru1 C9 C10 161.11(9) . .
C8 Ru1 C9 C10 -116.50(14) . .
C1 Ru1 C9 C10 118.51(10) . .
C6 Ru1 C9 C10 -38.33(9) . .
C2 Ru1 C9 C10 47.0(3) . .
C5 Ru1 C9 C10 78.68(12) . .
C3 Ru1 C9 C10 -159.78(11) . .
C7 Ru1 C9 C10 -80.77(10) . .
Li2 Ru1 C9 C10 -102.60(11) 3_565 .
C4 Ru1 C9 C8 -82.40(11) . .
C1 Ru1 C9 C8 -125.00(10) . .
C10 Ru1 C9 C8 116.50(14) . .
C6 Ru1 C9 C8 78.17(10) . .
C2 Ru1 C9 C8 163.5(3) . .
C5 Ru1 C9 C8 -164.82(10) . .
C3 Ru1 C9 C8 -43.28(17) . .
C7 Ru1 C9 C8 35.73(10) . .
Li2 Ru1 C9 C8 13.90(13) 3_565 .
C8 C9 C10 C6 0.04(17) . .
Ru1 C9 C10 C6 62.21(10) . .
C8 C9 C10 Ru1 -62.17(10) . .
C7 C6 C10 C9 0.20(18) . .
Ru1 C6 C10 C9 -62.04(11) . .
C7 C6 C10 Ru1 62.23(11) . .
C4 Ru1 C10 C9 -42.97(19) . .
C8 Ru1 C10 C9 38.51(9) . .
C1 Ru1 C10 C9 -83.01(11) . .
C6 Ru1 C10 C9 116.46(14) . .
C2 Ru1 C10 C9 -168.26(9) . .
C5 Ru1 C10 C9 -126.04(10) . .
C3 Ru1 C10 C9 141.8(2) . .
C7 Ru1 C10 C9 80.95(10) . .
Li2 Ru1 C10 C9 97.46(11) 3_565 .
C4 Ru1 C10 C6 -159.43(14) . .
C9 Ru1 C10 C6 -116.46(14) . .
C8 Ru1 C10 C6 -77.96(10) . .
C1 Ru1 C10 C6 160.53(10) . .
C2 Ru1 C10 C6 75.28(12) . .
C5 Ru1 C10 C6 117.50(10) . .
C3 Ru1 C10 C6 25.4(3) . .
C7 Ru1 C10 C6 -35.52(9) . .
Li2 Ru1 C10 C6 -19.00(13) 3_565 .
C25 N1 C11 C12 74.32(16) . .
C21 N1 C11 C12 -165.54(14) . .
Li1 N1 C11 C12 -33.98(16) . .
C13 N2 C12 C11 72.30(17) . .
C22 N2 C12 C11 -163.61(14) . .
Li1 N2 C12 C11 -38.79(16) . .
N1 C11 C12 N2 52.10(18) . .
C22 N2 C13 C14 85.94(15) . .
C12 N2 C13 C14 -150.84(13) . .
Li1 N2 C13 C14 -38.62(15) . .
C23 N3 C14 C13 -161.84(13) . .
C24 N3 C14 C13 77.67(16) . .
Li1 N3 C14 C13 -45.00(15) . .
N2 C13 C14 N3 61.24(17) . .
